data_7100777
loop_
_publ_author_name
'Michael Guy Gardiner'
'Jun Wang'

_publ_section_title
;
C-H Activation (g-deprotonation) of a Sm(III)
bis(trimethylsilyl)amide complex via macrocyclic stabilisation of the
sodium counter ion
;
_journal_name_full 'Chemical Communications'
_journal_paper_doi 10.1039/b417679k
_journal_year 2005
_chemical_formula_sum 'C42 H66 N3 O2 Si2 Sm'
_chemical_formula_weight 851.51
_space_group_IT_number 14
_symmetry_cell_setting monoclinic
_symmetry_space_group_name_Hall '-P 2yn'
_symmetry_space_group_name_H-M 'P 1 21/n 1'
_cell_angle_alpha 90.00
_cell_angle_beta 113.1423(5)
_cell_angle_gamma 90.00
_cell_formula_units_Z 4
_cell_length_a 12.17170(10)
_cell_length_b 27.7942(3)
_cell_length_c 13.62490(10)
_cell_measurement_temperature 123(2)
_cell_volume 4238.43(7)
_diffrn_ambient_temperature 123(2)
_exptl_crystal_density_diffrn 1.334
_cod_original_sg_symbol_H-M 'P 21/c'
_cod_database_code 7100777

loop_
_symmetry_equiv_pos_as_xyz
'x, y, z'
'-x+1/2, y+1/2, -z+1/2'
'-x, -y, -z'
'x-1/2, -y-1/2, z-1/2'

loop_
_atom_site_label
_atom_site_type_symbol
_atom_site_fract_x
_atom_site_fract_y
_atom_site_fract_z
_atom_site_U_iso_or_equiv
_atom_site_adp_type
_atom_site_occupancy
_atom_site_symmetry_multiplicity
_atom_site_calc_flag
_atom_site_refinement_flags
_atom_site_disorder_assembly
_atom_site_disorder_group
Sm1 Sm 0.939181(12) 0.111256(5) 0.207926(11) 0.01390(5) Uani 1 1 d . . .
N1 N 0.92084(19) 0.12508(8) 0.00944(17) 0.0158(5) Uani 1 1 d . . .
N2 N 1.09065(18) 0.03903(8) 0.28982(16) 0.0142(5) Uani 1 1 d . . .
O1 O 1.16266(15) 0.13763(6) 0.22979(13) 0.0152(4) Uani 1 1 d . . .
O2 O 0.82716(15) 0.03473(6) 0.08787(13) 0.0163(4) Uani 1 1 d . . .
C1 C 0.8021(2) 0.12561(10) -0.0040(2) 0.0165(6) Uani 1 1 d . . .
C2 C 0.7763(2) 0.16784(10) 0.0362(2) 0.0185(6) Uani 1 1 d . . .
H2 H 0.7035 0.1762 0.0387 0.022 Uiso 1 1 calc R . .
C3 C 0.8812(2) 0.19586(10) 0.0727(2) 0.0193(6) Uani 1 1 d . . .
H3 H 0.8914 0.2262 0.1038 0.023 Uiso 1 1 calc R . .
C4 C 0.9667(2) 0.16887(9) 0.0527(2) 0.0154(6) Uani 1 1 d . . .
C5 C 1.0912(2) 0.18269(9) 0.0620(2) 0.0157(6) Uani 1 1 d . . .
C6 C 1.1218(2) 0.23485(9) 0.1039(2) 0.0208(6) Uani 1 1 d . . .
H6A H 1.0667 0.2566 0.0520 0.025 Uiso 1 1 calc R . .
H6B H 1.1087 0.2379 0.1694 0.025 Uiso 1 1 calc R . .
C7 C 1.2488(2) 0.25090(10) 0.1256(2) 0.0275(7) Uani 1 1 d . . .
H7A H 1.2597 0.2835 0.1508 0.041 Uiso 1 1 calc R . .
H7B H 1.2624 0.2490 0.0609 0.041 Uiso 1 1 calc R . .
H7C H 1.3044 0.2304 0.1786 0.041 Uiso 1 1 calc R . .
C8 C 1.0963(2) 0.17717(10) -0.0497(2) 0.0204(6) Uani 1 1 d . . .
H8A H 1.1755 0.1863 -0.0441 0.024 Uiso 1 1 calc R . .
H8B H 1.0848 0.1435 -0.0701 0.024 Uiso 1 1 calc R . .
C9 C 1.0049(3) 0.20676(11) -0.1379(2) 0.0303(7) Uani 1 1 d . . .
H9A H 1.0141 0.2012 -0.2038 0.046 Uiso 1 1 calc R . .
H9B H 1.0170 0.2403 -0.1200 0.046 Uiso 1 1 calc R . .
H9C H 0.9259 0.1975 -0.1457 0.046 Uiso 1 1 calc R . .
C10 C 1.1798(2) 0.14841(9) 0.1362(2) 0.0146(6) Uani 1 1 d . . .
C11 C 1.2810(2) 0.12757(10) 0.1413(2) 0.0197(6) Uani 1 1 d . . .
H11 H 1.3127 0.1291 0.0895 0.024 Uiso 1 1 calc R . .
C12 C 1.3319(2) 0.10253(9) 0.2411(2) 0.0199(6) Uani 1 1 d . . .
H12 H 1.4023 0.0848 0.2655 0.024 Uiso 1 1 calc R . .
C13 C 1.2595(2) 0.10929(9) 0.2927(2) 0.0163(6) Uani 1 1 d . . .
C14 C 1.2557(2) 0.09331(10) 0.3963(2) 0.0167(6) Uani 1 1 d . . .
C15 C 1.2790(2) 0.13568(10) 0.4754(2) 0.0232(6) Uani 1 1 d . . .
H15A H 1.2102 0.1569 0.4499 0.028 Uiso 1 1 calc R . .
H15B H 1.2859 0.1230 0.5439 0.028 Uiso 1 1 calc R . .
C16 C 1.3903(3) 0.16522(12) 0.4918(2) 0.0359(8) Uani 1 1 d . . .
H16A H 1.3978 0.1907 0.5415 0.054 Uiso 1 1 calc R . .
H16B H 1.3838 0.1786 0.4248 0.054 Uiso 1 1 calc R . .
H16C H 1.4596 0.1449 0.5194 0.054 Uiso 1 1 calc R . .
C17 C 1.3514(2) 0.05321(10) 0.4419(2) 0.0218(6) Uani 1 1 d . . .
H17A H 1.3348 0.0279 0.3889 0.026 Uiso 1 1 calc R . .
H17B H 1.4290 0.0666 0.4531 0.026 Uiso 1 1 calc R . .
C18 C 1.3580(3) 0.03086(12) 0.5466(2) 0.0374(8) Uani 1 1 d . . .
H18A H 1.4192 0.0066 0.5691 0.056 Uiso 1 1 calc R . .
H18B H 1.2825 0.0165 0.5360 0.056 Uiso 1 1 calc R . .
H18C H 1.3766 0.0554 0.6003 0.056 Uiso 1 1 calc R . .
C19 C 1.1336(2) 0.07218(9) 0.3710(2) 0.0148(6) Uani 1 1 d . . .
C20 C 1.0563(2) 0.07692(10) 0.4237(2) 0.0178(6) Uani 1 1 d . . .
H20 H 1.0641 0.0980 0.4790 0.021 Uiso 1 1 calc R . .
C21 C 0.9645(2) 0.04337(9) 0.3759(2) 0.0164(6) Uani 1 1 d . . .
H21 H 0.8993 0.0378 0.3939 0.020 Uiso 1 1 calc R . .
C22 C 0.9892(2) 0.02002(9) 0.2966(2) 0.0145(6) Uani 1 1 d . . .
C23 C 0.9330(2) -0.02357(10) 0.2299(2) 0.0158(6) Uani 1 1 d . . .
C24 C 1.0324(2) -0.06117(10) 0.2476(2) 0.0189(6) Uani 1 1 d . . .
H24A H 0.9972 -0.0894 0.2049 0.023 Uiso 1 1 calc R . .
H24B H 1.0900 -0.0479 0.2221 0.023 Uiso 1 1 calc R . .
C25 C 1.0982(3) -0.07676(11) 0.3634(2) 0.0287(7) Uani 1 1 d . . .
H25A H 1.1579 -0.1002 0.3677 0.043 Uiso 1 1 calc R . .
H25B H 1.0424 -0.0906 0.3892 0.043 Uiso 1 1 calc R . .
H25C H 1.1357 -0.0493 0.4062 0.043 Uiso 1 1 calc R . .
C26 C 0.8316(2) -0.04410(10) 0.2606(2) 0.0203(6) Uani 1 1 d . . .
H26A H 0.8617 -0.0468 0.3377 0.024 Uiso 1 1 calc R . .
H26B H 0.7662 -0.0212 0.2387 0.024 Uiso 1 1 calc R . .
C27 C 0.7824(3) -0.09299(10) 0.2121(2) 0.0296(7) Uani 1 1 d . . .
H27A H 0.7208 -0.1027 0.2353 0.044 Uiso 1 1 calc R . .
H27B H 0.8456 -0.1163 0.2349 0.044 Uiso 1 1 calc R . .
H27C H 0.7498 -0.0906 0.1357 0.044 Uiso 1 1 calc R . .
C28 C 0.8848(2) -0.01033(9) 0.1138(2) 0.0166(6) Uani 1 1 d . . .
C29 C 0.8817(2) -0.03115(10) 0.0241(2) 0.0196(6) Uani 1 1 d . . .
H29 H 0.9152 -0.0607 0.0194 0.023 Uiso 1 1 calc R . .
C30 C 0.8180(2) 0.00010(10) -0.0628(2) 0.0210(6) Uani 1 1 d . . .
H30 H 0.8020 -0.0056 -0.1344 0.025 Uiso 1 1 calc R . .
C31 C 0.7853(2) 0.03905(10) -0.0231(2) 0.0164(6) Uani 1 1 d . . .
C32 C 0.7207(2) 0.08517(10) -0.0658(2) 0.0173(6) Uani 1 1 d . . .
C33 C 0.6006(2) 0.08586(11) -0.0530(2) 0.0238(7) Uani 1 1 d . . .
H33A H 0.6164 0.0858 0.0226 0.029 Uiso 1 1 calc R . .
H33B H 0.5594 0.1156 -0.0829 0.029 Uiso 1 1 calc R . .
C34 C 0.5187(3) 0.04403(12) -0.1057(3) 0.0373(8) Uani 1 1 d . . .
H34A H 0.4464 0.0468 -0.0936 0.056 Uiso 1 1 calc R . .
H34B H 0.5579 0.0143 -0.0758 0.056 Uiso 1 1 calc R . .
H34C H 0.5000 0.0444 -0.1810 0.056 Uiso 1 1 calc R . .
C35 C 0.7025(2) 0.09011(11) -0.1850(2) 0.0231(6) Uani 1 1 d . . .
H35A H 0.7802 0.0900 -0.1893 0.028 Uiso 1 1 calc R . .
H35B H 0.6589 0.0622 -0.2237 0.028 Uiso 1 1 calc R . .
C36 C 0.6357(3) 0.13519(12) -0.2400(2) 0.0357(8) Uani 1 1 d . . .
H36A H 0.6292 0.1358 -0.3125 0.054 Uiso 1 1 calc R . .
H36B H 0.6784 0.1631 -0.2031 0.054 Uiso 1 1 calc R . .
H36C H 0.5572 0.1351 -0.2391 0.054 Uiso 1 1 calc R . .
N3 N 0.84240(19) 0.15566(8) 0.29364(17) 0.0175(5) Uani 1 1 d . . .
Si1 Si 0.69960(7) 0.14158(3) 0.27926(6) 0.01936(17) Uani 1 1 d . . .
C37 C 0.6631(2) 0.07656(10) 0.2402(2) 0.0251(7) Uani 1 1 d . . .
H37A H 0.6753 0.0701 0.1760 0.038 Uiso 1 1 calc R . .
H37B H 0.5812 0.0704 0.2282 0.038 Uiso 1 1 calc R . .
H37C H 0.7142 0.0562 0.2965 0.038 Uiso 1 1 calc R . .
C38 C 0.5814(2) 0.17875(10) 0.1761(2) 0.0273(7) Uani 1 1 d . . .
H38A H 0.5912 0.1769 0.1097 0.041 Uiso 1 1 calc R . .
H38B H 0.5887 0.2116 0.1994 0.041 Uiso 1 1 calc R . .
H38C H 0.5039 0.1668 0.1666 0.041 Uiso 1 1 calc R . .
C39 C 0.6709(3) 0.14815(11) 0.4044(2) 0.0278(7) Uani 1 1 d . . .
H39A H 0.7288 0.1298 0.4607 0.042 Uiso 1 1 calc R . .
H39B H 0.5921 0.1366 0.3918 0.042 Uiso 1 1 calc R . .
H39C H 0.6770 0.1814 0.4247 0.042 Uiso 1 1 calc R . .
Si2 Si 0.90920(7) 0.20544(3) 0.36831(6) 0.02064(18) Uani 1 1 d . . .
C40 C 1.0416(3) 0.22754(11) 0.3412(2) 0.0284(7) Uani 1 1 d . . .
H40A H 1.0172 0.2335 0.2662 0.043 Uiso 1 1 calc R . .
H40B H 1.1033 0.2035 0.3635 0.043 Uiso 1 1 calc R . .
H40C H 1.0715 0.2567 0.3802 0.043 Uiso 1 1 calc R . .
C41 C 0.9678(3) 0.19537(11) 0.5166(2) 0.0282(7) Uani 1 1 d . . .
H41A H 1.0201 0.1680 0.5352 0.042 Uiso 1 1 calc R . .
H41B H 0.9022 0.1897 0.5374 0.042 Uiso 1 1 calc R . .
H41C H 1.0112 0.2233 0.5530 0.042 Uiso 1 1 calc R . .
C42 C 0.8086(3) 0.25959(10) 0.3378(3) 0.0317(8) Uani 1 1 d . . .
H42A H 0.7770 0.2658 0.2624 0.048 Uiso 1 1 calc R . .
H42B H 0.8534 0.2870 0.3755 0.048 Uiso 1 1 calc R . .
H42C H 0.7441 0.2536 0.3599 0.048 Uiso 1 1 calc R . .

loop_
_atom_site_aniso_label
_atom_site_aniso_U_11
_atom_site_aniso_U_22
_atom_site_aniso_U_33
_atom_site_aniso_U_23
_atom_site_aniso_U_13
_atom_site_aniso_U_12
Sm1 0.01345(8) 0.01272(7) 0.01671(8) 0.00083(6) 0.00720(6) 0.00149(6)
N1 0.0141(12) 0.0171(12) 0.0168(12) 0.0036(9) 0.0069(10) 0.0015(9)
N2 0.0118(11) 0.0133(12) 0.0174(12) 0.0008(9) 0.0056(10) 0.0012(9)
O1 0.0161(10) 0.0152(10) 0.0165(10) 0.0011(8) 0.0087(8) 0.0017(8)
O2 0.0160(10) 0.0162(10) 0.0167(10) 0.0009(8) 0.0065(8) 0.0017(8)
C1 0.0155(14) 0.0189(15) 0.0153(14) 0.0059(11) 0.0061(12) 0.0022(11)
C2 0.0144(14) 0.0196(15) 0.0225(15) 0.0056(12) 0.0083(12) 0.0042(12)
C3 0.0250(16) 0.0118(14) 0.0226(16) 0.0029(12) 0.0110(13) 0.0036(12)
C4 0.0177(14) 0.0140(14) 0.0154(14) 0.0033(11) 0.0073(12) -0.0008(12)
C5 0.0184(14) 0.0138(14) 0.0167(14) 0.0010(11) 0.0089(12) -0.0004(11)
C6 0.0256(16) 0.0146(15) 0.0255(16) -0.0015(12) 0.0135(14) -0.0011(12)
C7 0.0267(17) 0.0218(17) 0.0341(18) -0.0061(14) 0.0120(15) -0.0088(13)
C8 0.0213(15) 0.0198(16) 0.0222(15) 0.0003(12) 0.0107(13) -0.0021(12)
C9 0.0303(18) 0.037(2) 0.0276(18) 0.0112(15) 0.0158(15) 0.0050(15)
C10 0.0174(14) 0.0144(14) 0.0140(14) -0.0010(11) 0.0083(12) -0.0048(11)
C11 0.0188(15) 0.0225(15) 0.0222(16) -0.0006(12) 0.0128(13) -0.0024(12)
C12 0.0127(14) 0.0205(16) 0.0260(16) 0.0018(12) 0.0069(12) 0.0032(11)
C13 0.0138(13) 0.0126(13) 0.0196(14) -0.0005(12) 0.0033(11) -0.0017(12)
C14 0.0155(14) 0.0180(14) 0.0152(14) -0.0012(11) 0.0046(12) -0.0006(12)
C15 0.0259(16) 0.0219(16) 0.0204(16) -0.0035(13) 0.0076(13) -0.0037(13)
C16 0.0349(19) 0.035(2) 0.0363(19) -0.0158(16) 0.0125(16) -0.0180(16)
C17 0.0178(15) 0.0233(16) 0.0224(16) 0.0028(13) 0.0059(13) 0.0030(13)
C18 0.0346(19) 0.046(2) 0.0294(19) 0.0154(16) 0.0102(16) 0.0122(17)
C19 0.0145(14) 0.0153(14) 0.0137(14) 0.0028(11) 0.0045(11) 0.0033(11)
C20 0.0220(15) 0.0170(15) 0.0156(14) -0.0004(12) 0.0085(12) 0.0034(12)
C21 0.0158(14) 0.0175(15) 0.0186(15) 0.0038(11) 0.0097(12) 0.0040(12)
C22 0.0149(14) 0.0128(14) 0.0153(14) 0.0057(11) 0.0055(12) 0.0016(11)
C23 0.0182(14) 0.0141(14) 0.0165(15) 0.0017(11) 0.0083(12) 0.0001(11)
C24 0.0206(15) 0.0149(15) 0.0234(15) 0.0028(12) 0.0111(12) 0.0015(12)
C25 0.0307(18) 0.0257(18) 0.0313(18) 0.0060(14) 0.0138(15) 0.0093(14)
C26 0.0222(16) 0.0167(15) 0.0244(16) 0.0026(12) 0.0117(13) -0.0015(12)
C27 0.0288(17) 0.0210(16) 0.042(2) -0.0004(15) 0.0167(16) -0.0060(14)
C28 0.0136(14) 0.0123(14) 0.0226(15) 0.0022(11) 0.0055(12) -0.0003(11)
C29 0.0256(16) 0.0134(14) 0.0205(16) -0.0028(12) 0.0099(13) -0.0026(12)
C30 0.0232(16) 0.0206(16) 0.0188(15) -0.0021(12) 0.0079(13) -0.0051(13)
C31 0.0134(14) 0.0199(15) 0.0148(14) 0.0000(11) 0.0044(11) -0.0042(12)
C32 0.0133(14) 0.0198(16) 0.0180(15) 0.0027(12) 0.0054(12) 0.0009(12)
C33 0.0163(15) 0.0316(18) 0.0221(16) 0.0056(13) 0.0061(13) 0.0004(13)
C34 0.0190(17) 0.048(2) 0.043(2) 0.0033(17) 0.0104(16) -0.0057(15)
C35 0.0224(16) 0.0276(17) 0.0180(15) 0.0037(13) 0.0065(13) -0.0013(13)
C36 0.0346(19) 0.044(2) 0.0237(18) 0.0099(15) 0.0069(15) 0.0092(17)
N3 0.0179(12) 0.0161(13) 0.0195(12) 0.0011(10) 0.0084(10) 0.0032(10)
Si1 0.0177(4) 0.0201(4) 0.0223(4) 0.0005(3) 0.0100(4) 0.0035(3)
C37 0.0179(15) 0.0259(17) 0.0331(18) -0.0011(14) 0.0118(14) 0.0017(13)
C38 0.0179(15) 0.0287(18) 0.0379(19) 0.0054(14) 0.0137(14) 0.0061(13)
C39 0.0251(17) 0.0330(19) 0.0291(18) -0.0020(14) 0.0148(14) -0.0009(14)
Si2 0.0233(4) 0.0163(4) 0.0264(5) -0.0034(3) 0.0142(4) 0.0012(3)
C40 0.0293(17) 0.0268(18) 0.0317(18) -0.0084(14) 0.0147(15) -0.0049(14)
C41 0.0321(18) 0.0235(17) 0.0313(18) -0.0087(14) 0.0149(15) -0.0024(14)
C42 0.0345(18) 0.0183(17) 0.048(2) -0.0040(15) 0.0225(17) 0.0022(14)

loop_
_geom_bond_atom_site_label_1
_geom_bond_atom_site_label_2
_geom_bond_distance
_geom_bond_site_symmetry_2
_geom_bond_publ_flag
Sm1 N3 2.314(2) . ?
Sm1 N1 2.653(2) . ?
Sm1 N2 2.656(2) . ?
Sm1 O2 2.7029(17) . ?
Sm1 O1 2.7181(16) . ?
Sm1 C1 2.737(3) . ?
Sm1 C19 2.754(2) . ?
Sm1 C22 2.772(3) . ?
Sm1 C4 2.776(2) . ?
Sm1 C2 2.869(3) . ?
Sm1 C20 2.879(3) . ?
Sm1 C21 2.887(2) . ?
N1 C4 1.372(3) . ?
N1 C1 1.384(3) . ?
N2 C19 1.375(3) . ?
N2 C22 1.379(3) . ?
O1 C13 1.396(3) . ?
O1 C10 1.403(3) . ?
O2 C31 1.397(3) . ?
O2 C28 1.411(3) . ?
C1 C2 1.382(4) . ?
C1 C32 1.516(4) . ?
C2 C3 1.409(4) . ?
C3 C4 1.393(3) . ?
C4 C5 1.520(3) . ?
C5 C10 1.495(4) . ?
C5 C6 1.549(3) . ?
C5 C8 1.555(3) . ?
C6 C7 1.522(4) . ?
C8 C9 1.519(4) . ?
C10 C11 1.338(4) . ?
C11 C12 1.433(4) . ?
C12 C13 1.339(3) . ?
C13 C14 1.498(4) . ?
C14 C19 1.507(3) . ?
C14 C15 1.545(4) . ?
C14 C17 1.554(4) . ?
C15 C16 1.524(4) . ?
C17 C18 1.529(4) . ?
C19 C20 1.395(3) . ?
C20 C21 1.404(4) . ?
C21 C22 1.391(3) . ?
C22 C23 1.508(4) . ?
C23 C28 1.500(3) . ?
C23 C24 1.544(3) . ?
C23 C26 1.559(3) . ?
C24 C25 1.525(4) . ?
C26 C27 1.526(4) . ?
C28 C29 1.339(3) . ?
C29 C30 1.427(4) . ?
C30 C31 1.339(4) . ?
C31 C32 1.497(4) . ?
C32 C33 1.540(3) . ?
C32 C35 1.557(3) . ?
C33 C34 1.516(4) . ?
C35 C36 1.521(4) . ?
N3 Si1 1.716(2) . ?
N3 Si2 1.721(2) . ?
Si1 C38 1.877(3) . ?
Si1 C39 1.880(3) . ?
Si1 C37 1.887(3) . ?
Si2 C42 1.881(3) . ?
Si2 C41 1.881(3) . ?
Si2 C40 1.892(3) . ?
